data_4319095
loop_
_publ_author_name
'Wade A. Neiwert'
'Jennifer J. Cowan'
'Kenneth I. Hardcastle'
'Craig L. Hill'
'Ira A. Weinstock'

_publ_contact_author_address
;
Emory University
Department of Chemistry
X-ray Crystallography Laboratory
Atlanta GA 30322-2210
USA
;
_publ_contact_author_email khardca@emory.edu
_publ_contact_author_fax 404-727-6586
_publ_contact_author_name 'Kenneth I. Hardcastle'
_publ_contact_author_phone 404-727-6140
_publ_section_title
;
 Stability and Structure in \a- and \b-Keggin Heteropolytungstates,
 [Xn+W12O40](8-n)-, X = p-Block Cation
;
_journal_name_full 'Inorganic Chemistry'
_journal_page_first 6950
_journal_page_last 6952
_journal_paper_doi 10.1021/ic026023r
_journal_volume 41
_journal_year 2002
_chemical_formula_moiety beta-K5[AlW12O40]
_chemical_formula_sum 'Al K5 O48 W12'
_chemical_formula_weight 3196.68
_chemical_name_systematic
; 
 ? 
;
_space_group_IT_number 62
_symmetry_cell_setting orthorhombic
_symmetry_space_group_name_Hall '-P 2ac 2n'
_symmetry_space_group_name_H-M 'P n m a'
_atom_sites_solution_hydrogens geom
_atom_sites_solution_primary direct
_atom_sites_solution_secondary difmap
_audit_creation_method SHELXL-97
_cell_angle_alpha 90.00
_cell_angle_beta 90.00
_cell_angle_gamma 90.00
_cell_formula_units_Z 4
_cell_length_a 19.8499(17)
_cell_length_b 15.5825(13)
_cell_length_c 12.9329(11)
_cell_measurement_reflns_used 9729
_cell_measurement_temperature 100(2)
_cell_measurement_theta_max 32.720
_cell_measurement_theta_min 2.290
_cell_volume 4000.3(6)
_computing_cell_refinement 'Bruker SMART'
_computing_data_collection 'Bruker SMART'
_computing_data_reduction 'Bruker SAINT'
_computing_molecular_graphics 'Bruker SHELXTL'
_computing_publication_material 'Bruker SHELXTL'
_computing_structure_refinement 'SHELXL-97 (Sheldrick, 1997)'
_computing_structure_solution 'SHELXS-97 (Sheldrick, 1990)'
_diffrn_ambient_temperature 100(2)
_diffrn_measured_fraction_theta_full 0.999
_diffrn_measured_fraction_theta_max 0.999
_diffrn_measurement_device_type 'CCD area detector'
_diffrn_measurement_method 'phi and omega scans'
_diffrn_radiation_monochromator graphite
_diffrn_radiation_source 'fine-focus sealed tube'
_diffrn_radiation_type MoK\a
_diffrn_radiation_wavelength 0.71073
_diffrn_reflns_av_R_equivalents 0.1289
_diffrn_reflns_av_sigmaI/netI 0.0765
_diffrn_reflns_limit_h_max 22
_diffrn_reflns_limit_h_min -22
_diffrn_reflns_limit_k_max 17
_diffrn_reflns_limit_k_min -17
_diffrn_reflns_limit_l_max 14
_diffrn_reflns_limit_l_min -14
_diffrn_reflns_number 29324
_diffrn_reflns_theta_full 23.26
_diffrn_reflns_theta_max 23.26
_diffrn_reflns_theta_min 1.88
_exptl_absorpt_coefficient_mu 35.021
_exptl_absorpt_correction_T_max 1.000
_exptl_absorpt_correction_T_min 0.079089
_exptl_absorpt_correction_type multi-scan
_exptl_absorpt_process_details 'SADABS, Sheldrick, 1996'
_exptl_crystal_colour colorless
_exptl_crystal_density_diffrn 5.308
_exptl_crystal_density_method 'not measured'
_exptl_crystal_description plate
_exptl_crystal_F_000 5520
_exptl_crystal_size_max 0.14
_exptl_crystal_size_mid 0.11
_exptl_crystal_size_min 0.02
_refine_diff_density_max 4.843
_refine_diff_density_min -4.099
_refine_diff_density_rms 0.774
_refine_ls_extinction_coef 0.00018(2)
_refine_ls_extinction_expression Fc^*^=kFc[1+0.001xFc^2^\l^3^/sin(2\q)]^-1/4^
_refine_ls_extinction_method SHELXL
_refine_ls_goodness_of_fit_ref 1.267
_refine_ls_hydrogen_treatment mixed
_refine_ls_matrix_type full
_refine_ls_number_parameters 218
_refine_ls_number_reflns 3001
_refine_ls_number_restraints 0
_refine_ls_restrained_S_all 1.267
_refine_ls_R_factor_all 0.0937
_refine_ls_R_factor_gt 0.0856
_refine_ls_shift/su_max 0.001
_refine_ls_shift/su_mean 0.000
_refine_ls_structure_factor_coef Fsqd
_refine_ls_weighting_details 'calc w=1/[\s^2^(Fo^2^)+(0.0003P)^2^+1148.2406P] where P=(Fo^2^+2Fc^2^)/3'
_refine_ls_weighting_scheme calc
_refine_ls_wR_factor_gt 0.1818
_refine_ls_wR_factor_ref 0.1857
_reflns_number_gt 2721
_reflns_number_total 3001
_reflns_threshold_expression >2sigma(I)
_cod_data_source_file ic026023r_s2_3.cif
_cod_data_source_block beta-K5[AlW12O40].8H2O
_cod_depositor_comments
;
The following automatic conversions were performed:

'_symmetry_cell_setting' value 'Orthorhombic' changed to
'orthorhombic' according to the built-in table from CIF Core
dictionary named 'cif_core.dic' version 2.4.1 from 2010-06-29.

Automatic conversion script
Id: cif_fix_values 1646 2011-03-28 12:23:43Z adriana 
;
_cod_database_code 4319095

loop_
_symmetry_equiv_pos_as_xyz
'x, y, z'
'-x+1/2, -y, z+1/2'
'-x, y+1/2, -z'
'x+1/2, -y+1/2, -z+1/2'
'-x, -y, -z'
'x-1/2, y, -z-1/2'
'x, -y-1/2, z'
'-x-1/2, y-1/2, z-1/2'

loop_
_atom_site_label
_atom_site_type_symbol
_atom_site_fract_x
_atom_site_fract_y
_atom_site_fract_z
_atom_site_U_iso_or_equiv
_atom_site_adp_type
_atom_site_occupancy
_atom_site_symmetry_multiplicity
_atom_site_calc_flag
_atom_site_refinement_flags
_atom_site_disorder_assembly
_atom_site_disorder_group
W1 W 0.36536(8) 0.14354(9) 0.58493(10) 0.0119(3) Uani 1 1 d . . .
W2 W 0.13237(8) 0.13158(9) 0.31995(10) 0.0125(4) Uani 1 1 d . . .
W3 W 0.23109(12) 0.2500 0.12542(15) 0.0154(5) Uani 1 2 d S . .
W4 W 0.36878(8) 0.14442(9) 0.19167(11) 0.0124(4) Uani 1 1 d . . .
W5 W 0.26963(8) 0.02448(9) 0.39073(10) 0.0117(3) Uani 1 1 d . . .
W6 W 0.18304(8) 0.12894(9) 0.56409(10) 0.0115(3) Uani 1 1 d . . .
W7 W 0.45215(11) 0.2500 0.40738(14) 0.0110(5) Uani 1 2 d S . .
Al1 Al 0.2773(7) 0.2500 0.3838(11) 0.010(3) Uiso 1 2 d S . .
O7 O 0.3476(17) 0.2500 0.466(3) 0.016(8) Uiso 1 2 d S . .
O12 O 0.2298(12) 0.1595(16) 0.4074(18) 0.016(6) Uiso 1 1 d . . .
O14 O 0.3039(15) 0.2500 0.258(2) 0.005(7) Uiso 1 2 d S . .
O1 O 0.3951(12) 0.0765(16) 0.6784(18) 0.015(5) Uiso 1 1 d . . .
O2 O 0.3734(16) 0.2500 0.659(2) 0.008(7) Uiso 1 2 d S . .
O3 O 0.4517(13) 0.1635(16) 0.5141(19) 0.020(6) Uiso 1 1 d . . .
O4 O 0.5378(19) 0.2500 0.393(3) 0.022(9) Uiso 1 2 d S . .
O5 O 0.2714(10) 0.1537(13) 0.6184(16) 0.004(5) Uiso 1 1 d . . .
O6 O 0.3422(12) 0.0644(16) 0.4773(18) 0.016(6) Uiso 1 1 d . . .
O8 O 0.4238(11) 0.1632(14) 0.3109(17) 0.008(5) Uiso 1 1 d . . .
O9 O 0.1395(13) 0.0983(18) 0.677(2) 0.024(6) Uiso 1 1 d . . .
O10 O 0.2166(11) 0.0223(14) 0.5152(16) 0.007(5) Uiso 1 1 d . . .
O11 O 0.2879(12) -0.0831(16) 0.3812(19) 0.019(6) Uiso 1 1 d . . .
O13 O 0.3153(11) 0.0697(14) 0.2738(16) 0.008(5) Uiso 1 1 d . . .
O15 O 0.4191(12) 0.0748(15) 0.1241(18) 0.014(5) Uiso 1 1 d . . .
O16 O 0.4105(17) 0.2500 0.144(3) 0.016(8) Uiso 1 2 d S . .
O17 O 0.1106(13) 0.1099(17) 0.465(2) 0.024(6) Uiso 1 1 d . . .
O18 O 0.1888(15) 0.0264(19) 0.322(2) 0.032(7) Uiso 1 1 d . . .
O19 O 0.113(2) 0.2500 0.342(3) 0.027(9) Uiso 1 2 d S . .
O20 O 0.1815(11) 0.1669(14) 0.1986(17) 0.010(5) Uiso 1 1 d . . .
O21 O 0.2994(13) 0.1621(16) 0.0895(19) 0.018(6) Uiso 1 1 d . . .
O22 O 0.0597(13) 0.0894(17) 0.270(2) 0.023(6) Uiso 1 1 d . . .
O23 O 0.1895(17) 0.2500 0.009(2) 0.012(7) Uiso 1 2 d S . .
O24 O 0.1657(17) 0.2500 0.569(3) 0.015(8) Uiso 1 2 d S . .
K1 K 0.2409(9) 0.2500 0.8086(10) 0.037(4) Uani 1 2 d S . .
K2 K 0.5897(5) 0.1034(7) 0.4831(8) 0.041(3) Uani 1 1 d . . .
K3 K 0.4927(11) 0.0380(16) -0.0433(17) 0.051(6) Uani 0.50 1 d P . .
K4 K 0.4415(14) 0.2500 0.832(2) 0.038(7) Uani 0.50 2 d SP . .
K5 K 0.4961(18) 0.2500 0.980(3) 0.067(11) Uani 0.50 2 d SP . .
O1W O 0.5252(17) 0.003(2) 0.626(3) 0.047(9) Uani 1 1 d . . .
O2W O 0.3547(18) 0.146(2) 0.885(3) 0.052(9) Uiso 1 1 d . . .
O3W O 0.518(8) 0.2500 1.153(12) 0.04(4) Uiso 0.30 2 d SP . .
O4W O 0.097(3) 0.206(4) 0.832(5) 0.035(14) Uiso 0.50 1 d P . .
O5W O 0.517(3) 0.160(4) -0.235(5) 0.040(16) Uiso 0.50 1 d P . .
O6W O 0.330(4) -0.128(5) 0.476(6) 0.06(2) Uiso 0.50 1 d P . .
O7W O 0.367(5) 0.094(6) 1.018(7) 0.04(2) Uiso 0.35 1 d P . .

loop_
_atom_site_aniso_label
_atom_site_aniso_U_11
_atom_site_aniso_U_22
_atom_site_aniso_U_33
_atom_site_aniso_U_23
_atom_site_aniso_U_13
_atom_site_aniso_U_12
W1 0.0213(8) 0.0111(7) 0.0034(7) 0.0004(5) -0.0015(6) 0.0023(6)
W2 0.0199(8) 0.0115(7) 0.0061(7) 0.0001(6) -0.0017(6) -0.0038(6)
W3 0.0260(12) 0.0171(11) 0.0031(9) 0.000 -0.0042(9) 0.000
W4 0.0225(8) 0.0088(7) 0.0058(7) -0.0019(5) 0.0021(6) 0.0012(6)
W5 0.0221(8) 0.0058(7) 0.0071(7) -0.0007(5) 0.0003(6) 0.0010(6)
W6 0.0193(8) 0.0078(7) 0.0075(7) -0.0009(5) 0.0031(6) -0.0015(6)
W7 0.0185(11) 0.0108(10) 0.0036(9) 0.000 0.0009(8) 0.000
K1 0.087(12) 0.007(6) 0.017(7) 0.000 0.008(7) 0.000
K2 0.029(6) 0.049(6) 0.046(6) 0.024(5) 0.001(5) 0.007(5)
K3 0.034(12) 0.073(16) 0.047(13) -0.037(11) 0.012(10) -0.017(12)
K4 0.032(16) 0.058(19) 0.024(14) 0.000 -0.024(12) 0.000
K5 0.04(2) 0.08(3) 0.08(3) 0.000 0.027(19) 0.000
O1W 0.05(2) 0.035(19) 0.06(2) -0.013(17) 0.006(17) -0.007(17)

loop_
_atom_type_symbol
_atom_type_description
_atom_type_scat_dispersion_real
_atom_type_scat_dispersion_imag
_atom_type_scat_source
O O 0.0106 0.0060 'International Tables Vol C Tables 4.2.6.8 and 6.1.1.4'
Al Al 0.0645 0.0514 'International Tables Vol C Tables 4.2.6.8 and 6.1.1.4'
K K 0.2009 0.2494 'International Tables Vol C Tables 4.2.6.8 and 6.1.1.4'
W W -0.8490 6.8722 'International Tables Vol C Tables 4.2.6.8 and 6.1.1.4'

loop_
_geom_angle_atom_site_label_1
_geom_angle_atom_site_label_2
_geom_angle_atom_site_label_3
_geom_angle
_geom_angle_site_symmetry_1
_geom_angle_site_symmetry_3
_geom_angle_publ_flag
O1 W1 O6 101.8(11) . . ?
O1 W1 O5 103.1(10) . . ?
O6 W1 O5 89.1(9) . . ?
O1 W1 O2 98.4(11) . . ?
O6 W1 O2 159.7(11) . . ?
O5 W1 O2 84.1(11) . . ?
O1 W1 O3 97.2(11) . . ?
O6 W1 O3 88.4(10) . . ?
O5 W1 O3 159.6(10) . . ?
O2 W1 O3 91.4(12) . . ?
O1 W1 O7 167.1(11) . . ?
O6 W1 O7 86.6(10) . . ?
O5 W1 O7 86.7(11) . . ?
O2 W1 O7 74.0(10) . . ?
O3 W1 O7 73.0(11) . . ?
O1 W1 K4 62.9(8) . . ?
O6 W1 K4 164.0(8) . . ?
O5 W1 K4 99.0(8) . . ?
O2 W1 K4 36.2(8) . . ?
O3 W1 K4 88.7(9) . . ?
O7 W1 K4 107.6(7) . . ?
O1 W1 K2 59.7(8) . 5_656 ?
O6 W1 K2 44.2(7) . 5_656 ?
O5 W1 K2 109.9(6) . 5_656 ?
O2 W1 K2 155.6(9) . 5_656 ?
O3 W1 K2 81.8(7) . 5_656 ?
O7 W1 K2 125.2(7) . 5_656 ?
K4 W1 K2 119.8(2) . 5_656 ?
O22 W2 O19 105.1(15) . . ?
O22 W2 O20 103.3(11) . . ?
O19 W2 O20 86.9(13) . . ?
O22 W2 O17 96.2(12) . . ?
O19 W2 O17 88.9(14) . . ?
O20 W2 O17 160.5(10) . . ?
O22 W2 O18 99.4(12) . . ?
O19 W2 O18 155.6(14) . . ?
O20 W2 O18 87.7(11) . . ?
O17 W2 O18 88.3(11) . . ?
O22 W2 O12 166.9(11) . . ?
O19 W2 O12 84.9(13) . . ?
O20 W2 O12 85.5(9) . . ?
O17 W2 O12 75.2(10) . . ?
O18 W2 O12 70.9(10) . . ?
O22 W2 K2 54.3(9) . 6_556 ?
O19 W2 K2 102.0(12) . 6_556 ?
O20 W2 K2 49.2(7) . 6_556 ?
O17 W2 K2 150.1(8) . 6_556 ?
O18 W2 K2 92.3(8) . 6_556 ?
O12 W2 K2 132.9(6) . 6_556 ?
O22 W2 K3 52.7(9) . 2 ?
O19 W2 K3 116.5(12) . 2 ?
O20 W2 K3 148.8(8) . 2 ?
O17 W2 K3 47.9(9) . 2 ?
O18 W2 K3 78.5(9) . 2 ?
O12 W2 K3 115.4(7) . 2 ?
K2 W2 K3 103.0(4) 6_556 2 ?
O23 W3 O20 100.9(10) . 7_565 ?
O23 W3 O20 100.9(10) . . ?
O20 W3 O20 86.9(14) 7_565 . ?
O23 W3 O21 97.1(11) . 7_565 ?
O20 W3 O21 90.0(10) 7_565 7_565 ?
O20 W3 O21 162.0(10) . 7_565 ?
O23 W3 O21 97.1(11) . . ?
O20 W3 O21 162.0(10) 7_565 . ?
O20 W3 O21 90.0(10) . . ?
O21 W3 O21 87.4(14) 7_565 . ?
O23 W3 O14 168.7(13) . . ?
O20 W3 O14 87.3(9) 7_565 . ?
O20 W3 O14 87.3(9) . . ?
O21 W3 O14 74.8(9) 7_565 . ?
O21 W3 O14 74.8(9) . . ?
O23 W3 K2 48.3(7) . 6_556 ?
O20 W3 K2 102.0(7) 7_565 6_556 ?
O20 W3 K2 53.0(7) . 6_556 ?
O21 W3 K2 144.7(7) 7_565 6_556 ?
O21 W3 K2 90.2(7) . 6_556 ?
O14 W3 K2 138.0(4) . 6_556 ?
O23 W3 K2 48.3(7) . 4_455 ?
O20 W3 K2 53.0(7) 7_565 4_455 ?
O20 W3 K2 102.0(7) . 4_455 ?
O21 W3 K2 90.2(7) 7_565 4_455 ?
O21 W3 K2 144.7(7) . 4_455 ?
O14 W3 K2 138.0(4) . 4_455 ?
K2 W3 K2 72.1(3) 6_556 4_455 ?
O23 W3 K1 31.5(11) . 1_554 ?
O20 W3 K1 121.8(7) 7_565 1_554 ?
O20 W3 K1 121.8(7) . 1_554 ?
O21 W3 K1 74.5(7) 7_565 1_554 ?
O21 W3 K1 74.5(7) . 1_554 ?
O14 W3 K1 137.1(8) . 1_554 ?
K2 W3 K1 70.9(3) 6_556 1_554 ?
K2 W3 K1 70.9(3) 4_455 1_554 ?
O15 W4 O13 102.9(10) . . ?
O15 W4 O8 100.1(10) . . ?
O13 W4 O8 87.8(9) . . ?
O15 W4 O21 99.0(11) . . ?
O13 W4 O21 94.1(10) . . ?
O8 W4 O21 159.8(10) . . ?
O15 W4 O16 97.3(12) . . ?
O13 W4 O16 159.1(11) . . ?
O8 W4 O16 83.2(12) . . ?
O21 W4 O16 88.1(13) . . ?
O15 W4 O14 170.7(10) . . ?
O13 W4 O14 85.2(9) . . ?
O8 W4 O14 84.7(10) . . ?
O21 W4 O14 75.4(10) . . ?
O16 W4 O14 75.3(10) . . ?
O15 W4 O7W 47(2) . 1_554 ?
O13 W4 O7W 109(2) . 1_554 ?
O8 W4 O7W 145(2) . 1_554 ?
O21 W4 O7W 53(2) . 1_554 ?
O16 W4 O7W 89(2) . 1_554 ?
O14 W4 O7W 126(2) . 1_554 ?
O15 W4 K5 63.3(8) . 1_554 ?
O13 W4 K5 165.9(7) . 1_554 ?
O8 W4 K5 97.3(9) . 1_554 ?
O21 W4 K5 85.7(9) . 1_554 ?
O16 W4 K5 35.0(9) . 1_554 ?
O14 W4 K5 108.3(6) . 1_554 ?
O7W W4 K5 60(2) 1_554 1_554 ?
O11 W5 O18 99.5(12) . . ?
O11 W5 O13 101.8(11) . . ?
O18 W5 O13 91.4(11) . . ?
O11 W5 O10 99.1(10) . . ?
O18 W5 O10 85.9(11) . . ?
O13 W5 O10 159.1(9) . . ?
O11 W5 O6 101.5(11) . . ?
O18 W5 O6 158.4(12) . . ?
O13 W5 O6 89.2(10) . . ?
O10 W5 O6 85.9(10) . . ?
O11 W5 O12 171.5(10) . . ?
O18 W5 O12 74.0(11) . . ?
O13 W5 O12 84.1(9) . . ?
O10 W5 O12 75.2(9) . . ?
O6 W5 O12 84.6(9) . . ?
O11 W5 K2 50.5(8) . 5_656 ?
O18 W5 K2 149.3(9) . 5_656 ?
O13 W5 K2 100.7(7) . 5_656 ?
O10 W5 K2 91.9(7) . 5_656 ?
O6 W5 K2 51.0(7) . 5_656 ?
O12 W5 K2 134.9(6) . 5_656 ?
O9 W6 O10 102.1(11) . . ?
O9 W6 O24 98.7(13) . . ?
O10 W6 O24 159.2(12) . . ?
O9 W6 O5 101.5(11) . . ?
O10 W6 O5 88.7(9) . . ?
O24 W6 O5 87.3(12) . . ?
O9 W6 O17 98.2(12) . . ?
O10 W6 O17 84.6(10) . . ?
O24 W6 O17 92.3(13) . . ?
O5 W6 O17 160.2(10) . . ?
O9 W6 O12 173.0(11) . . ?
O10 W6 O12 75.2(9) . . ?
O24 W6 O12 84.2(12) . . ?
O5 W6 O12 85.0(9) . . ?
O17 W6 O12 75.3(10) . . ?
O9 W6 K1 66.4(9) . . ?
O10 W6 K1 126.6(7) . . ?
O24 W6 K1 62.9(10) . . ?
O5 W6 K1 48.1(7) . . ?
O17 W6 K1 146.5(8) . . ?
O12 W6 K1 120.4(6) . . ?
O9 W6 K3 60.1(9) . 6_556 ?
O10 W6 K3 89.9(7) . 6_556 ?
O24 W6 K3 100.3(11) . 6_556 ?
O5 W6 K3 160.7(7) . 6_556 ?
O17 W6 K3 38.2(8) . 6_556 ?
O12 W6 K3 113.2(7) . 6_556 ?
K1 W6 K3 120.3(4) . 6_556 ?
O4 W7 O8 102.7(11) . . ?
O4 W7 O8 102.7(11) . 7_565 ?
O8 W7 O8 89.3(13) . 7_565 ?
O4 W7 O3 94.8(12) . 7_565 ?
O8 W7 O3 162.5(10) . 7_565 ?
O8 W7 O3 88.4(10) 7_565 7_565 ?
O4 W7 O3 94.8(11) . . ?
O8 W7 O3 88.4(10) . . ?
O8 W7 O3 162.5(10) 7_565 . ?
O3 W7 O3 88.7(15) 7_565 . ?
O4 W7 O7 166.3(15) . . ?
O8 W7 O7 87.0(9) . . ?
O8 W7 O7 87.0(9) 7_565 . ?
O3 W7 O7 75.6(10) 7_565 . ?
O3 W7 O7 75.6(10) . . ?
O4 W7 K2 45.1(6) . 7_565 ?
O8 W7 K2 145.4(7) . 7_565 ?
O8 W7 K2 87.4(7) 7_565 7_565 ?
O3 W7 K2 51.8(8) 7_565 7_565 ?
O3 W7 K2 104.2(8) . 7_565 ?
O7 W7 K2 127.2(6) . 7_565 ?
O4 W7 K2 45.1(6) . . ?
O8 W7 K2 87.4(7) . . ?
O8 W7 K2 145.4(7) 7_565 . ?
O3 W7 K2 104.2(8) 7_565 . ?
O3 W7 K2 51.8(8) . . ?
O7 W7 K2 127.2(6) . . ?
K2 W7 K2 76.4(4) 7_565 . ?
O14 Al1 O12 109.7(11) . . ?
O14 Al1 O12 109.7(11) . 7_565 ?
O12 Al1 O12 109.8(18) . 7_565 ?
O14 Al1 O7 109.3(17) . . ?
O12 Al1 O7 109.2(11) . . ?
O12 Al1 O7 109.2(11) 7_565 . ?
Al1 O7 W7 122.7(18) . . ?
Al1 O7 W1 122.0(11) . 7_565 ?
W7 O7 W1 94.9(11) . 7_565 ?
Al1 O7 W1 122.0(11) . . ?
W7 O7 W1 94.9(11) . . ?
W1 O7 W1 92.8(12) 7_565 . ?
Al1 O12 W5 123.6(13) . . ?
Al1 O12 W6 123.4(13) . . ?
W5 O12 W6 91.9(9) . . ?
Al1 O12 W2 122.1(13) . . ?
W5 O12 W2 94.2(9) . . ?
W6 O12 W2 93.2(9) . . ?
Al1 O14 W3 121.9(16) . . ?
Al1 O14 W4 122.5(10) . . ?
W3 O14 W4 94.5(9) . . ?
Al1 O14 W4 122.5(10) . 7_565 ?
W3 O14 W4 94.5(9) . 7_565 ?
W4 O14 W4 93.5(11) . 7_565 ?
W1 O2 W1 119.2(16) . 7_565 ?
W1 O2 K4 118.0(9) . . ?
W1 O2 K4 118.0(9) 7_565 . ?
W1 O2 K1 103.2(10) . . ?
W1 O2 K1 103.2(10) 7_565 . ?
K4 O2 K1 84.8(11) . . ?
W7 O3 W1 116.6(13) . . ?
W7 O3 K2 97.0(10) . . ?
W1 O3 K2 146.1(12) . . ?
W7 O4 K2 108.9(10) . 7_565 ?
W7 O4 K2 108.9(10) . . ?
K2 O4 K2 111.4(13) 7_565 . ?
W1 O5 W6 141.6(12) . . ?
W1 O5 K1 115.4(9) . . ?
W6 O5 K1 102.7(9) . . ?
W1 O6 W5 144.0(14) . . ?
W1 O6 K2 109.3(10) . 5_656 ?
W5 O6 K2 98.9(10) . 5_656 ?
W4 O8 W7 142.9(12) . . ?
W6 O10 W5 117.1(11) . . ?
O6W O11 W5 118(3) . . ?
O6W O11 K1 88(3) . 2_554 ?
W5 O11 K1 151.6(13) . 2_554 ?
O6W O11 K2 27(3) . 5_656 ?
W5 O11 K2 103.3(11) . 5_656 ?
K1 O11 K2 105.0(9) 2_554 5_656 ?
W5 O13 W4 160.0(13) . . ?
W4 O15 O7W 87(3) . 1_554 ?
W4 O15 K3 150.1(14) . . ?
O7W O15 K3 74(3) 1_554 . ?
W4 O15 K3 171.9(14) . 5_655 ?
O7W O15 K3 101(3) 1_554 5_655 ?
K3 O15 K3 35.9(11) . 5_655 ?
W4 O16 W4 115.9(17) 7_565 . ?
W4 O16 K5 120.9(9) 7_565 1_554 ?
W4 O16 K5 120.9(9) . 1_554 ?
W2 O17 W6 116.3(13) . . ?
W2 O17 K3 127.3(13) . 6_556 ?
W6 O17 K3 116.1(12) . 6_556 ?
W2 O17 K3 104.1(11) . 2 ?
W6 O17 K3 128.7(12) . 2 ?
K3 O17 K3 32.2(10) 6_556 2 ?
W2 O17 K5 104.6(13) . 6_557 ?
W6 O17 K5 105.6(12) . 6_557 ?
K3 O17 K5 66.4(9) 6_556 6_557 ?
K3 O17 K5 92.6(10) 2 6_557 ?
W5 O18 W2 120.8(15) . . ?
W2 O19 W2 151(2) 7_565 . ?
W2 O19 K5 104.3(12) 7_565 6_557 ?
W2 O19 K5 104.3(12) . 6_557 ?
W3 O20 W2 150.5(13) . . ?
W3 O20 K2 98.3(9) . 6_556 ?
W2 O20 K2 103.1(9) . 6_556 ?
W4 O21 W3 115.2(12) . . ?
W2 O22 K3 102.9(11) . 2 ?
W2 O22 K2 101.1(11) . 6_556 ?
K3 O22 K2 144.6(10) 2 6_556 ?
W3 O23 K1 129.8(17) . 1_554 ?
W3 O23 K2 106.7(10) . 6_556 ?
K1 O23 K2 105.6(8) 1_554 6_556 ?
W3 O23 K2 106.7(10) . 4_455 ?
K1 O23 K2 105.6(8) 1_554 4_455 ?
K2 O23 K2 98.1(10) 6_556 4_455 ?
W6 O24 W6 159(2) 7_565 . ?
W6 O24 K5 99.8(10) 7_565 6_557 ?
W6 O24 K5 99.8(10) . 6_557 ?
O23 K1 O11 67.5(6) 1_556 8_666 ?
O23 K1 O11 67.5(6) 1_556 2 ?
O11 K1 O11 134.2(11) 8_666 2 ?
O23 K1 O5 148.5(5) 1_556 . ?
O11 K1 O5 142.1(7) 8_666 . ?
O11 K1 O5 81.3(7) 2 . ?
O23 K1 O5 148.5(5) 1_556 7_565 ?
O11 K1 O5 81.3(7) 8_666 7_565 ?
O11 K1 O5 142.1(7) 2 7_565 ?
O5 K1 O5 61.3(8) . 7_565 ?
O23 K1 O2W 88.3(10) 1_556 7_565 ?
O11 K1 O2W 62.5(9) 8_666 7_565 ?
O11 K1 O2W 123.4(10) 2 7_565 ?
O5 K1 O2W 113.6(10) . 7_565 ?
O5 K1 O2W 80.8(9) 7_565 7_565 ?
O23 K1 O2W 88.3(10) 1_556 . ?
O11 K1 O2W 123.4(10) 8_666 . ?
O11 K1 O2W 62.5(9) 2 . ?
O5 K1 O2W 80.8(9) . . ?
O5 K1 O2W 113.6(10) 7_565 . ?
O2W K1 O2W 66.6(15) 7_565 . ?
O23 K1 O4W 63.3(14) 1_556 . ?
O11 K1 O4W 89.0(13) 8_666 . ?
O11 K1 O4W 63.7(13) 2 . ?
O5 K1 O4W 99.6(13) . . ?
O5 K1 O4W 113.7(13) 7_565 . ?
O2W K1 O4W 146.5(14) 7_565 . ?
O2W K1 O4W 125.5(14) . . ?
O23 K1 O4W 63.3(14) 1_556 7_565 ?
O11 K1 O4W 63.7(13) 8_666 7_565 ?
O11 K1 O4W 89.0(13) 2 7_565 ?
O5 K1 O4W 113.7(13) . 7_565 ?
O5 K1 O4W 99.6(13) 7_565 7_565 ?
O2W K1 O4W 125.5(14) 7_565 7_565 ?
O2W K1 O4W 146.5(14) . 7_565 ?
O4W K1 O4W 27(2) . 7_565 ?
O23 K1 O6W 37.9(14) 1_556 8_666 ?
O11 K1 O6W 30.8(15) 8_666 8_666 ?
O11 K1 O6W 103.5(16) 2 8_666 ?
O5 K1 O6W 163.1(16) . 8_666 ?
O5 K1 O6W 110.6(15) 7_565 8_666 ?
O2W K1 O6W 77.6(16) 7_565 8_666 ?
O2W K1 O6W 115.9(16) . 8_666 ?
O4W K1 O6W 69.1(18) . 8_666 ?
O4W K1 O6W 50.9(18) 7_565 8_666 ?
O23 K1 O6W 37.9(14) 1_556 2 ?
O11 K1 O6W 103.5(16) 8_666 2 ?
O11 K1 O6W 30.8(15) 2 2 ?
O5 K1 O6W 110.6(15) . 2 ?
O5 K1 O6W 163.1(16) 7_565 2 ?
O2W K1 O6W 115.9(16) 7_565 2 ?
O2W K1 O6W 77.6(16) . 2 ?
O4W K1 O6W 50.9(18) . 2 ?
O4W K1 O6W 69.1(19) 7_565 2 ?
O6W K1 O6W 73(3) 8_666 2 ?
O23 K1 O2 147.7(11) 1_556 . ?
O11 K1 O2 111.1(6) 8_666 . ?
O11 K1 O2 111.1(6) 2 . ?
O5 K1 O2 48.7(6) . . ?
O5 K1 O2 48.7(6) 7_565 . ?
O2W K1 O2 65.1(9) 7_565 . ?
O2W K1 O2 65.1(9) . . ?
O4W K1 O2 147.2(13) . . ?
O4W K1 O2 147.2(13) 7_565 . ?
O6W K1 O2 138.9(15) 8_666 . ?
O6W K1 O2 138.9(14) 2 . ?
O6W K2 O1W 111(3) 5_656 . ?
O6W K2 O4 107(3) 5_656 . ?
O1W K2 O4 125.7(11) . . ?
O6W K2 O4W 65(3) 5_656 6_657 ?
O1W K2 O4W 77.4(14) . 6_657 ?
O4 K2 O4W 84.8(14) . 6_657 ?
O6W K2 O3 139(3) 5_656 . ?
O1W K2 O3 69.7(9) . . ?
O4 K2 O3 56.2(9) . . ?
O4W K2 O3 75.8(13) 6_657 . ?
O6W K2 O6 74(3) 5_656 5_656 ?
O1W K2 O6 66.1(9) . 5_656 ?
O4 K2 O6 164.6(10) . 5_656 ?
O4W K2 O6 108.8(13) 6_657 5_656 ?
O3 K2 O6 132.9(8) . 5_656 ?
O6W K2 O11 26(3) 5_656 5_656 ?
O1W K2 O11 85.6(9) . 5_656 ?
O4 K2 O11 129.3(9) . 5_656 ?
O4W K2 O11 62.3(13) 6_657 5_656 ?
O3 K2 O11 135.2(8) . 5_656 ?
O6 K2 O11 56.2(7) 5_656 5_656 ?
O6W K2 O23 38(3) 5_656 6_656 ?
O1W K2 O23 135.8(10) . 6_656 ?
O4 K2 O23 68.5(9) . 6_656 ?
O4W K2 O23 61.3(13) 6_657 6_656 ?
O3 K2 O23 111.6(8) . 6_656 ?
O6 K2 O23 111.1(7) 5_656 6_656 ?
O11 K2 O23 62.2(8) 5_656 6_656 ?
O6W K2 O20 68(3) 5_656 6_656 ?
O1W K2 O20 163.3(9) . 6_656 ?
O4 K2 O20 68.8(9) . 6_656 ?
O4W K2 O20 114.7(13) 6_657 6_656 ?
O3 K2 O20 123.1(7) . 6_656 ?
O6 K2 O20 98.2(7) 5_656 6_656 ?
O11 K2 O20 90.1(7) 5_656 6_656 ?
O23 K2 O20 53.5(7) 6_656 6_656 ?
O6W K2 O1W 157(3) 5_656 5_656 ?
O1W K2 O1W 70.3(12) . 5_656 ?
O4 K2 O1W 88.6(9) . 5_656 ?
O4W K2 O1W 134.4(14) 6_657 5_656 ?
O3 K2 O1W 63.3(8) . 5_656 ?
O6 K2 O1W 86.8(8) 5_656 5_656 ?
O11 K2 O1W 142.1(9) 5_656 5_656 ?
O23 K2 O1W 152.2(9) 6_656 5_656 ?
O20 K2 O1W 104.5(8) 6_656 5_656 ?
O6W K2 O22 119(3) 5_656 6_656 ?
O1W K2 O22 122.7(9) . 6_656 ?
O4 K2 O22 64.7(8) . 6_656 ?
O4W K2 O22 149.3(13) 6_657 6_656 ?
O3 K2 O22 89.3(7) . 6_656 ?
O6 K2 O22 101.1(7) 5_656 6_656 ?
O11 K2 O22 135.2(7) 5_656 6_656 ?
O23 K2 O22 101.4(8) 6_656 6_656 ?
O20 K2 O22 52.3(6) 6_656 6_656 ?
O1W K2 O22 52.9(8) 5_656 6_656 ?
O6W K2 W7 129(3) 5_656 . ?
O1W K2 W7 100.8(8) . . ?
O4 K2 W7 26.0(7) . . ?
O4W K2 W7 85.0(12) 6_657 . ?
O3 K2 W7 31.2(5) . . ?
O6 K2 W7 157.1(6) 5_656 . ?
O11 K2 W7 144.7(6) 5_656 . ?
O23 K2 W7 91.5(6) 6_656 . ?
O20 K2 W7 92.0(5) 6_656 . ?
O1W K2 W7 70.8(7) 5_656 . ?
O22 K2 W7 69.4(5) 6_656 . ?
K3 K3 O15 72.6(15) 5_655 . ?
K3 K3 O15 71.4(16) 5_655 5_655 ?
O15 K3 O15 144.1(11) . 5_655 ?
K3 K3 O7W 101(2) 5_655 1_554 ?
O15 K3 O7W 37(2) . 1_554 ?
O15 K3 O7W 155(2) 5_655 1_554 ?
K3 K3 O17 84.0(16) 5_655 6_656 ?
O15 K3 O17 94.5(10) . 6_656 ?
O15 K3 O17 81.8(10) 5_655 6_656 ?
O7W K3 O17 122(2) 1_554 6_656 ?
K3 K3 O17 63.8(15) 5_655 2_554 ?
O15 K3 O17 76.7(9) . 2_554 ?
O15 K3 O17 87.6(10) 5_655 2_554 ?
O7W K3 O17 68(2) 1_554 2_554 ?
O17 K3 O17 147.8(10) 6_656 2_554 ?
K3 K3 O5W 159(2) 5_655 . ?
O15 K3 O5W 126.2(16) . . ?
O15 K3 O5W 89.4(14) 5_655 . ?
O7W K3 O5W 100(2) 1_554 . ?
O17 K3 O5W 85.4(14) 6_656 . ?
O17 K3 O5W 125.0(14) 2_554 . ?
K3 K3 O22 96.8(17) 5_655 2_554 ?
O15 K3 O22 123.3(10) . 2_554 ?
O15 K3 O22 61.8(8) 5_655 2_554 ?
O7W K3 O22 97(2) 1_554 2_554 ?
O17 K3 O22 140.8(10) 6_656 2_554 ?
O17 K3 O22 50.5(7) 2_554 2_554 ?
O5W K3 O22 80.4(13) . 2_554 ?
K3 K3 K5 130.4(19) 5_655 1_554 ?
O15 K3 K5 74.0(10) . 1_554 ?
O15 K3 K5 132.2(11) 5_655 1_554 ?
O7W K3 K5 71(2) 1_554 1_554 ?
O17 K3 K5 63.3(10) 6_656 1_554 ?
O17 K3 K5 138.9(11) 2_554 1_554 ?
O5W K3 K5 58.0(14) . 1_554 ?
O22 K3 K5 132.3(12) 2_554 1_554 ?
K3 K3 O2W 133.7(18) 5_655 1_554 ?
O15 K3 O2W 70.8(10) . 1_554 ?
O15 K3 O2W 138.8(11) 5_655 1_554 ?
O7W K3 O2W 35(2) 1_554 1_554 ?
O17 K3 O2W 125.9(12) 6_656 1_554 ?
O17 K3 O2W 80.9(9) 2_554 1_554 ?
O5W K3 O2W 66.5(14) . 1_554 ?
O22 K3 O2W 80.8(9) 2_554 1_554 ?
K5 K3 O2W 62.6(10) 1_554 1_554 ?
K3 K3 K4 162.2(18) 5_655 1_554 ?
O15 K3 K4 90.6(9) . 1_554 ?
O15 K3 K4 125.2(10) 5_655 1_554 ?
O7W K3 K4 67(2) 1_554 1_554 ?
O17 K3 K4 91.7(9) 6_656 1_554 ?
O17 K3 K4 118.9(9) 2_554 1_554 ?
O5W K3 K4 35.8(13) . 1_554 ?
O22 K3 K4 97.4(8) 2_554 1_554 ?
K5 K3 K4 34.9(9) 1_554 1_554 ?
O2W K3 K4 39.5(8) 1_554 1_554 ?
K3 K3 W2 86.3(15) 5_655 2_554 ?
O15 K3 W2 99.1(8) . 2_554 ?
O15 K3 W2 78.6(7) 5_655 2_554 ?
O7W K3 W2 77(2) 1_554 2_554 ?
O17 K3 W2 160.1(10) 6_656 2_554 ?
O17 K3 W2 28.0(5) 2_554 2_554 ?
O5W K3 W2 98.1(13) . 2_554 ?
O22 K3 W2 24.4(5) 2_554 2_554 ?
K5 K3 W2 134.7(10) 1_554 2_554 ?
O2W K3 W2 72.8(7) 1_554 2_554 ?
K4 K3 W2 102.6(6) 1_554 2_554 ?
K5 K4 O5W 91(2) . 7_566 ?
K5 K4 O5W 91(2) . 1_556 ?
O5W K4 O5W 78(3) 7_566 1_556 ?
K5 K4 O2W 96.2(14) . . ?
O5W K4 O2W 173(2) 7_566 . ?
O5W K4 O2W 99.2(19) 1_556 . ?
K5 K4 O2W 96.2(14) . 7_565 ?
O5W K4 O2W 99.2(18) 7_566 7_565 ?
O5W K4 O2W 173(2) 1_556 7_565 ?
O2W K4 O2W 82.4(19) . 7_565 ?
K5 K4 O2 178.5(19) . . ?
O5W K4 O2 90.5(19) 7_566 . ?
O5W K4 O2 90.5(19) 1_556 . ?
O2W K4 O2 82.7(12) . . ?
O2W K4 O2 82.7(12) 7_565 . ?
K5 K4 K3 60.1(4) . 7_566 ?
O5W K4 K3 56.0(17) 7_566 7_566 ?
O5W K4 K3 122.3(19) 1_556 7_566 ?
O2W K4 K3 130.0(13) . 7_566 ?
O2W K4 K3 60.0(9) 7_565 7_566 ?
O2 K4 K3 119.9(4) . 7_566 ?
K5 K4 K3 60.1(4) . 1_556 ?
O5W K4 K3 122.3(19) 7_566 1_556 ?
O5W K4 K3 56.0(17) 1_556 1_556 ?
O2W K4 K3 60.0(9) . 1_556 ?
O2W K4 K3 130.0(13) 7_565 1_556 ?
O2 K4 K3 119.9(5) . 1_556 ?
K3 K4 K3 120.1(9) 7_566 1_556 ?
K5 K4 W1 154.5(3) . . ?
O5W K4 W1 101.8(19) 7_566 . ?
O5W K4 W1 70.6(17) 1_556 . ?
O2W K4 W1 71.0(10) . . ?
O2W K4 W1 103.5(11) 7_565 . ?
O2 K4 W1 25.7(2) . . ?
K3 K4 W1 144.7(6) 7_566 . ?
K3 K4 W1 94.6(4) 1_556 . ?
K5 K4 W1 154.5(3) . 7_565 ?
O5W K4 W1 70.6(17) 7_566 7_565 ?
O5W K4 W1 101.8(19) 1_556 7_565 ?
O2W K4 W1 103.5(11) . 7_565 ?
O2W K4 W1 71.0(10) 7_565 7_565 ?
O2 K4 W1 25.7(2) . 7_565 ?
K3 K4 W1 94.6(4) 7_566 7_565 ?
K3 K4 W1 144.7(6) 1_556 7_565 ?
W1 K4 W1 50.2(3) . 7_565 ?
K5 K4 K1 124.1(14) . . ?
O5W K4 K1 129.5(18) 7_566 . ?
O5W K4 K1 129.5(18) 1_556 . ?
O2W K4 K1 47.4(10) . . ?
O2W K4 K1 47.4(10) 7_565 . ?
O2 K4 K1 54.5(9) . . ?
K3 K4 K1 107.4(6) 7_566 . ?
K3 K4 K1 107.4(6) 1_556 . ?
W1 K4 K1 63.4(4) . . ?
W1 K4 K1 63.4(4) 7_565 . ?
K4 K5 O3W 162(4) . . ?
K4 K5 O16 111.8(18) . 1_556 ?
O3W K5 O16 50(4) . 1_556 ?
K4 K5 O5W 45.2(15) . 1_556 ?
O3W K5 O5W 147(3) . 1_556 ?
O16 K5 O5W 140.5(16) 1_556 1_556 ?
K4 K5 O5W 45.2(15) . 7_566 ?
O3W K5 O5W 147(3) . 7_566 ?
O16 K5 O5W 140.5(16) 1_556 7_566 ?
O5W K5 O5W 53(2) 1_556 7_566 ?
K4 K5 O17 122.8(12) . 4_556 ?
O3W K5 O17 69(3) . 4_556 ?
O16 K5 O17 105.4(13) 1_556 4_556 ?
O5W K5 O17 114.1(16) 1_556 4_556 ?
O5W K5 O17 78.6(14) 7_566 4_556 ?
K4 K5 O17 122.8(12) . 6_657 ?
O3W K5 O17 69(3) . 6_657 ?
O16 K5 O17 105.4(13) 1_556 6_657 ?
O5W K5 O17 78.6(14) 1_556 6_657 ?
O5W K5 O17 114.1(16) 7_566 6_657 ?
O17 K5 O17 85.0(13) 4_556 6_657 ?
K4 K5 O19 164.4(18) . 6_657 ?
O3W K5 O19 34(4) . 6_657 ?
O16 K5 O19 83.8(15) 1_556 6_657 ?
O5W K5 O19 122.1(16) 1_556 6_657 ?
O5W K5 O19 122.1(16) 7_566 6_657 ?
O17 K5 O19 49.0(8) 4_556 6_657 ?
O17 K5 O19 49.0(8) 6_657 6_657 ?
K4 K5 K3 85.0(9) . 1_556 ?
O3W K5 K3 95.3(9) . 1_556 ?
O16 K5 K3 93.3(7) 1_556 1_556 ?
O5W K5 K3 58.5(13) 1_556 1_556 ?
O5W K5 K3 111.7(16) 7_566 1_556 ?
O17 K5 K3 134.9(13) 4_556 1_556 ?
O17 K5 K3 50.3(6) 6_657 1_556 ?
O19 K5 K3 94.4(8) 6_657 1_556 ?
K4 K5 K3 85.0(9) . 7_566 ?
O3W K5 K3 95.3(9) . 7_566 ?
O16 K5 K3 93.3(7) 1_556 7_566 ?
O5W K5 K3 111.7(16) 1_556 7_566 ?
O5W K5 K3 58.5(13) 7_566 7_566 ?
O17 K5 K3 50.3(6) 4_556 7_566 ?
O17 K5 K3 134.9(13) 6_657 7_566 ?
O19 K5 K3 94.4(8) 6_657 7_566 ?
K3 K5 K3 169.4(17) 1_556 7_566 ?
K4 K5 O24 109.0(16) . 6_657 ?
O3W K5 O24 89(4) . 6_657 ?
O16 K5 O24 139.3(18) 1_556 6_657 ?
O5W K5 O24 73.1(14) 1_556 6_657 ?
O5W K5 O24 73.1(14) 7_566 6_657 ?
O17 K5 O24 49.5(7) 4_556 6_657 ?
O17 K5 O24 49.5(7) 6_657 6_657 ?
O19 K5 O24 55.4(11) 6_657 6_657 ?
K3 K5 O24 90.2(7) 1_556 6_657 ?
K3 K5 O24 90.2(7) 7_566 6_657 ?
K4 K5 W4 106.1(13) . 7_566 ?
O3W K5 W4 57(3) . 7_566 ?
O16 K5 W4 24.1(2) 1_556 7_566 ?
O5W K5 W4 148.9(17) 1_556 7_566 ?
O5W K5 W4 119.6(13) 7_566 7_566 ?
O17 K5 W4 90.8(8) 4_556 7_566 ?
O17 K5 W4 124.0(13) 6_657 7_566 ?
O19 K5 W4 88.1(11) 6_657 7_566 ?
K3 K5 W4 116.7(9) 1_556 7_566 ?
K3 K5 W4 69.3(6) 7_566 7_566 ?
O24 K5 W4 137.2(11) 6_657 7_566 ?
K2 O1W K2 109.7(12) . 5_656 ?
K4 O2W K1 94.8(13) . . ?
K4 O2W K3 80.5(11) . 1_556 ?
K1 O2W K3 175.0(14) . 1_556 ?
O4W O4W K2 123.8(12) 7_565 6_557 ?
O4W O4W K1 76.7(12) 7_565 . ?
K2 O4W K1 105.2(19) 6_557 . ?
K4 O5W K5 44.2(15) 1_554 1_554 ?
K4 O5W K3 88(2) 1_554 . ?
K5 O5W K3 63.5(13) 1_554 . ?
O11 O6W K2 127(5) . 5_656 ?
O11 O6W K1 62(3) . 2_554 ?
K2 O6W K1 138(4) 5_656 2_554 ?
O15 O7W W4 46(2) 1_556 1_556 ?
O15 O7W K3 69(3) 1_556 1_556 ?
W4 O7W K3 111(3) 1_556 1_556 ?

loop_
_geom_bond_atom_site_label_1
_geom_bond_atom_site_label_2
_geom_bond_distance
_geom_bond_site_symmetry_2
_geom_bond_publ_flag
W1 O1 1.70(2) . ?
W1 O6 1.92(2) . ?
W1 O5 1.92(2) . ?
W1 O2 1.923(16) . ?
W1 O3 1.97(3) . ?
W1 O7 2.29(2) . ?
W1 K4 3.91(2) . ?
W1 K2 4.047(12) 5_656 ?
W2 O22 1.71(3) . ?
W2 O19 1.905(10) . ?
W2 O20 1.93(2) . ?
W2 O17 1.95(3) . ?
W2 O18 1.98(3) . ?
W2 O12 2.28(2) . ?
W2 K2 4.033(11) 6_556 ?
W2 K3 4.03(2) 2 ?
W3 O23 1.71(3) . ?
W3 O20 1.88(2) 7_565 ?
W3 O20 1.88(2) . ?
W3 O21 1.98(2) 7_565 ?
W3 O21 1.98(2) . ?
W3 O14 2.24(3) . ?
W3 K2 3.880(11) 6_556 ?
W3 K2 3.880(11) 4_455 ?
W3 K1 4.102(13) 1_554 ?
W4 O15 1.71(2) . ?
W4 O13 1.90(2) . ?
W4 O8 1.91(2) . ?
W4 O21 1.93(2) . ?
W4 O16 1.942(18) . ?
W4 O14 2.26(2) . ?
W4 O7W 2.38(9) 1_554 ?
W4 K5 4.07(3) 1_554 ?
W5 O11 1.72(3) . ?
W5 O18 1.84(3) . ?
W5 O13 1.90(2) . ?
W5 O10 1.92(2) . ?
W5 O6 1.93(2) . ?
W5 O12 2.26(2) . ?
W5 K2 3.798(10) 5_656 ?
W6 O9 1.76(3) . ?
W6 O10 1.90(2) . ?
W6 O24 1.919(6) . ?
W6 O5 1.93(2) . ?
W6 O17 1.95(3) . ?
W6 O12 2.28(2) . ?
W6 K1 3.857(12) . ?
W6 K3 4.04(2) 6_556 ?
W7 O4 1.71(4) . ?
W7 O8 1.92(2) . ?
W7 O8 1.92(2) 7_565 ?
W7 O3 1.93(3) 7_565 ?
W7 O3 1.93(3) . ?
W7 O7 2.21(3) . ?
W7 K2 3.693(10) 7_565 ?
W7 K2 3.693(10) . ?
Al1 O14 1.71(3) . ?
Al1 O12 1.72(3) . ?
Al1 O12 1.72(3) 7_565 ?
Al1 O7 1.75(4) . ?
O7 W1 2.29(2) 7_565 ?
O14 W4 2.26(2) 7_565 ?
O2 W1 1.923(16) 7_565 ?
O2 K4 2.62(4) . ?
O2 K1 3.26(3) . ?
O3 K2 2.92(3) . ?
O4 K2 2.76(2) 7_565 ?
O4 K2 2.76(2) . ?
O5 K1 2.94(2) . ?
O6 K2 2.99(3) 5_656 ?
O11 O6W 1.64(8) . ?
O11 K1 2.82(3) 2_554 ?
O11 K2 3.01(3) 5_656 ?
O15 O7W 1.74(9) 1_554 ?
O15 K3 2.67(3) . ?
O15 K3 2.69(3) 5_655 ?
O16 W4 1.942(18) 7_565 ?
O16 K5 2.72(5) 1_554 ?
O17 K3 2.79(3) 6_556 ?
O17 K3 3.09(4) 2 ?
O17 K5 3.23(4) 6_557 ?
O19 W2 1.905(10) 7_565 ?
O19 K5 3.28(6) 6_557 ?
O20 K2 3.13(2) 6_556 ?
O22 K3 3.29(3) 2 ?
O22 K2 3.34(3) 6_556 ?
O23 K1 2.79(3) 1_554 ?
O23 K2 3.02(2) 6_556 ?
O23 K2 3.02(2) 4_455 ?
O24 W6 1.919(6) 7_565 ?
O24 K5 3.43(5) 6_557 ?
K1 O23 2.79(3) 1_556 ?
K1 O11 2.82(3) 8_666 ?
K1 O11 2.82(3) 2 ?
K1 O5 2.94(2) 7_565 ?
K1 O2W 2.95(4) 7_565 ?
K1 O2W 2.95(4) . ?
K1 O4W 2.95(6) . ?
K1 O4W 2.95(6) 7_565 ?
K1 O6W 3.21(8) 8_666 ?
K1 O6W 3.21(8) 2 ?
K2 O6W 1.72(8) 5_656 ?
K2 O1W 2.74(4) . ?
K2 O4W 2.88(6) 6_657 ?
K2 O6 2.99(3) 5_656 ?
K2 O11 3.01(3) 5_656 ?
K2 O23 3.02(2) 6_656 ?
K2 O20 3.13(2) 6_656 ?
K2 O1W 3.15(4) 5_656 ?
K2 O22 3.34(3) 6_656 ?
K3 K3 1.66(5) 5_655 ?
K3 O15 2.69(3) 5_655 ?
K3 O7W 2.75(9) 1_554 ?
K3 O17 2.79(3) 6_656 ?
K3 O17 3.09(4) 2_554 ?
K3 O5W 3.16(7) . ?
K3 O22 3.29(3) 2_554 ?
K3 K5 3.32(3) 1_554 ?
K3 O2W 3.35(4) 1_554 ?
K3 K4 3.81(3) 1_554 ?
K3 W2 4.03(2) 2_554 ?
K4 K5 2.19(5) . ?
K4 O5W 2.23(7) 7_566 ?
K4 O5W 2.23(7) 1_556 ?
K4 O2W 2.46(4) . ?
K4 O2W 2.46(4) 7_565 ?
K4 K3 3.81(3) 7_566 ?
K4 K3 3.81(3) 1_556 ?
K4 W1 3.91(2) 7_565 ?
K5 O3W 2.28(16) . ?
K5 O16 2.72(5) 1_556 ?
K5 O5W 3.15(7) 1_556 ?
K5 O5W 3.15(7) 7_566 ?
K5 O17 3.23(4) 4_556 ?
K5 O17 3.23(4) 6_657 ?
K5 O19 3.28(6) 6_657 ?
K5 K3 3.32(3) 1_556 ?
K5 K3 3.32(3) 7_566 ?
K5 O24 3.43(5) 6_657 ?
K5 W4 4.07(3) 7_566 ?
O1W K2 3.15(3) 5_656 ?
O2W K3 3.35(4) 1_556 ?
O4W O4W 1.36(12) 7_565 ?
O4W K2 2.88(6) 6_557 ?
O5W K4 2.23(7) 1_554 ?
O5W K5 3.15(7) 1_554 ?
O6W K2 1.72(8) 5_656 ?
O6W K1 3.21(8) 2_554 ?
O7W O15 1.74(9) 1_556 ?
O7W W4 2.38(9) 1_556 ?
O7W K3 2.75(9) 1_556 ?
